data_7709961
loop_
_publ_author_name
'Mondal, Dipanjan'
'Sardar, Gopa'
'Kabra, Dinesh'
'Balakrishna, Maravanji Shivaramaiah'

_publ_section_title
;
 2,2&#x2019;-Bipyridine derived doubly B&#xF0AC;N fused
 bisphosphine-chalcogenides, [C5H3N(BF2){NCH2P(E)Ph2}]2 (E = O, S, Se):
 Tuning of structural features and photophysical studies
;
_journal_name_full 'Dalton Transactions'
_journal_paper_doi 10.1039/D2DT00287F
_journal_year 2022
_chemical_formula_moiety 'C36 H30 B2 F4 N4 P2 Se2'
_chemical_formula_sum 'C36 H30 B2 F4 N4 P2 Se2'
_chemical_formula_weight 836.12
_space_group_crystal_system orthorhombic
_space_group_IT_number 29
_space_group_name_Hall 'P 2c -2ac'
_space_group_name_H-M_alt 'P c a 21'
_atom_sites_solution_hydrogens geom
_atom_sites_solution_primary iterative
_audit_creation_date 2021-08-12
_audit_creation_method
;
Olex2 1.5
(compiled 2021.07.19 svn.r715e62df for OlexSys, GUI svn.r6383)
;
_audit_update_record
;
2021-08-13 deposited with the CCDC.	2022-04-07 downloaded from the CCDC.
;
_cell_angle_alpha 90
_cell_angle_beta 90
_cell_angle_gamma 90
_cell_formula_units_Z 8
_cell_length_a 25.0141(6)
_cell_length_b 16.0868(3)
_cell_length_c 17.0784(4)
_cell_measurement_reflns_used 35903
_cell_measurement_temperature 150
_cell_measurement_theta_max 29.5970
_cell_measurement_theta_min 2.0580
_cell_volume 6872.3(3)
_computing_cell_refinement 'CrystalClear-SM Expert 2.0 r7 (Rigaku, 2011)'
_computing_data_collection 'CrystalClear-SM Expert 2.0 r7 (Rigaku, 2011)'
_computing_data_reduction 'CrysAlisPro 1.171.40.15 (Rigaku OD, 2018)'
_computing_molecular_graphics 'Olex2 1.5 (Dolomanov et al., 2009)'
_computing_publication_material 'Olex2 1.5 (Dolomanov et al., 2009)'
_computing_structure_refinement 'SHELXL 2018/3 (Sheldrick, 2015)'
_computing_structure_solution 'olex2.solve 1.5 (Bourhis et al., 2015)'
_diffrn_ambient_temperature 150.00
_diffrn_detector_area_resol_mean 28.5714
_diffrn_detector_type 'Rigaku Saturn724+'
_diffrn_measured_fraction_theta_full 0.998
_diffrn_measured_fraction_theta_max 0.998
_diffrn_measurement_details
;
List of Runs (angles in degrees, time in seconds):

  # Type    Start    End  Width  t~exp~   \w     \q     \k     \f   Frames
#--------------------------------------------------------------------------
  1  \w   -110.00  70.00   0.50    8.00    --  -20.00   0.00  36.00  360
  2  \w    -52.50  60.00   0.50    8.00    --  -20.00  72.00 -36.00  225
  3  \w    -39.00  54.00   0.50    8.00    --  -20.00  72.00-180.00  186
  4  \w    -94.00  70.00   0.50    8.00    --  -20.00   0.00-180.00  328
  5  \w    -58.50  13.00   0.50    8.00    --  -20.00 -72.00 -36.00  143
;
_diffrn_measurement_device 'AFC12 (Right): Kappa 3 circle'
_diffrn_measurement_device_type 'Rigaku Saturn724+ (2x2 bin mode)'
_diffrn_measurement_method 'profile data from \w-scans'
_diffrn_measurement_specimen_support 'Mitegen 50um'
_diffrn_radiation_type MoK\a
_diffrn_radiation_wavelength 0.71073
_diffrn_reflns_av_R_equivalents 0.0823
_diffrn_reflns_av_unetI/netI 0.0513
_diffrn_reflns_Laue_measured_fraction_full 0.998
_diffrn_reflns_Laue_measured_fraction_max 0.998
_diffrn_reflns_limit_h_max 29
_diffrn_reflns_limit_h_min -29
_diffrn_reflns_limit_k_max 19
_diffrn_reflns_limit_k_min -19
_diffrn_reflns_limit_l_max 20
_diffrn_reflns_limit_l_min -20
_diffrn_reflns_number 79486
_diffrn_reflns_point_group_measured_fraction_full 0.997
_diffrn_reflns_point_group_measured_fraction_max 0.997
_diffrn_reflns_theta_full 25.000
_diffrn_reflns_theta_max 24.999
_diffrn_reflns_theta_min 2.383
_exptl_absorpt_coefficient_mu 2.301
_exptl_absorpt_correction_T_max 1.00000
_exptl_absorpt_correction_T_min 0.83410
_exptl_absorpt_correction_type numerical
_exptl_absorpt_process_details
;
CrysAlisPro 1.171.40.15 (Rigaku Oxford Diffraction, 2018)
Empirical absorption correction using spherical harmonics,
 implemented in SCALE3 ABSPACK scaling algorithm.
;
_exptl_crystal_colour brown
_exptl_crystal_colour_primary brown
_exptl_crystal_density_diffrn 1.616
_exptl_crystal_description block
_exptl_crystal_F_000 3344
_exptl_crystal_size_max 0.295
_exptl_crystal_size_mid 0.28
_exptl_crystal_size_min 0.175
_refine_diff_density_max 0.415
_refine_diff_density_min -0.652
_refine_diff_density_rms 0.093
_refine_ls_abs_structure_details
;
 Refined as an inversion twin.
;
_refine_ls_abs_structure_Flack 0.729(9)
_refine_ls_extinction_method none
_refine_ls_goodness_of_fit_ref 1.039
_refine_ls_hydrogen_treatment constr
_refine_ls_matrix_type full
_refine_ls_number_parameters 902
_refine_ls_number_reflns 12071
_refine_ls_number_restraints 1
_refine_ls_restrained_S_all 1.039
_refine_ls_R_factor_all 0.0510
_refine_ls_R_factor_gt 0.0419
_refine_ls_shift/su_max 0.001
_refine_ls_shift/su_mean 0.000
_refine_ls_structure_factor_coef Fsqd
_refine_ls_weighting_details 'w=1/[\s^2^(Fo^2^)+(0.0504P)^2^+2.8619P] where P=(Fo^2^+2Fc^2^)/3'
_refine_ls_weighting_scheme calc
_refine_ls_wR_factor_gt 0.0935
_refine_ls_wR_factor_ref 0.0990
_reflns_Friedel_coverage 0.926
_reflns_Friedel_fraction_full 0.997
_reflns_Friedel_fraction_max 0.997
_reflns_number_gt 10747
_reflns_number_total 12071
_reflns_threshold_expression 'I > 2\s(I)'
_cod_data_source_file d2dt00287f2.cif
_cod_data_source_block comp_7
_cod_database_code 7709961
_shelx_shelxl_version_number 2018/3
_shelx_space_group_comment
;
The symmetry employed for this shelxl refinement is uniquely defined
by the following loop, which should always be used as a source of
symmetry information in preference to the above space-group names.
They are only intended as comments.
;
_shelx_estimated_absorpt_t_max 0.689
_shelx_estimated_absorpt_t_min 0.550
_olex2_refinement_description
;
1. Twinned data refinement
 Scales: 0.271(9)
 0.729(9)
2. Fixed Uiso
 At 1.2 times of:
  All C(H) groups, All C(H,H) groups
3.a Secondary CH2 refined with riding coordinates:
 C42(H42A,H42B), C60(H60A,H60B), C24(H24A,H24B), C11(H11A,H11B)
3.b Aromatic/amide H refined with riding coordinates:
 C58(H58), C59(H59), C57(H57), C63(H63), C39(H39), C9(H9), C21(H21), C10(H10),
 C64(H64), C69(H69), C50(H50), C51(H51), C40(H40), C41(H41), C52(H52), C13(H13),
  C53(H53), C71(H71), C54(H54), C15(H15), C33(H33), C22(H22), C68(H68),
 C17(H17), C66(H66), C62(H62), C16(H16), C70(H70), C72(H72), C14(H14), C4(H4),
 C20(H20), C5(H5), C8(H8), C30(H30), C19(H19), C3(H3), C65(H65), C26(H26),
 C34(H34), C29(H29), C23(H23), C32(H32), C44(H44), C27(H27), C46(H46), C48(H48),
  C28(H28), C36(H36), C45(H45), C35(H35), C47(H47)
;
_olex2_submission_special_instructions 'No special instructions were received'
_oxdiff_exptl_absorpt_empirical_details
;
Empirical correction (ABSPACK) includes:
- Absorption correction using spherical harmonics
- Frame scaling
- Detector area scaling
;

loop_
_space_group_symop_operation_xyz
'x, y, z'
'-x, -y, z+1/2'
'x+1/2, -y, z'
'-x+1/2, y, z+1/2'

loop_
_atom_site_label
_atom_site_type_symbol
_atom_site_fract_x
_atom_site_fract_y
_atom_site_fract_z
_atom_site_U_iso_or_equiv
_atom_site_adp_type
_atom_site_occupancy
_atom_site_site_symmetry_order
_atom_site_calc_flag
_atom_site_refinement_flags_posn
_atom_site_refinement_flags_adp
_atom_site_refinement_flags_occupancy
_atom_site_disorder_assembly
_atom_site_disorder_group
Se1 Se 0.55379(3) 0.66347(5) 0.66472(5) 0.0323(2) Uani 1 1 d . . . . .
Se3 Se 0.42057(3) -0.18956(5) 0.33806(5) 0.0329(2) Uani 1 1 d . . . . .
Se2 Se 0.36699(3) 0.18145(5) 0.80551(5) 0.0396(2) Uani 1 1 d . . . . .
Se4 Se 0.60508(4) 0.28611(5) 0.18528(6) 0.0444(2) Uani 1 1 d . . . . .
P3 P 0.36367(7) -0.13448(11) 0.41318(10) 0.0179(4) Uani 1 1 d . . . . .
P1 P 0.61434(7) 0.61796(11) 0.59018(11) 0.0208(4) Uani 1 1 d . . . . .
P4 P 0.61285(8) 0.17576(11) 0.25054(11) 0.0212(4) Uani 1 1 d . . . . .
P2 P 0.36311(7) 0.29487(12) 0.74478(11) 0.0227(4) Uani 1 1 d . . . . .
F7 F 0.35817(14) 0.0703(2) 0.5120(2) 0.0247(9) Uani 1 1 d . . . . .
F6 F 0.61655(15) 0.1169(3) 0.5380(2) 0.0296(10) Uani 1 1 d . . . . .
F8 F 0.42734(15) 0.0760(2) 0.5979(2) 0.0227(9) Uani 1 1 d . . . . .
F5 F 0.65783(16) 0.0575(3) 0.4330(3) 0.0341(11) Uani 1 1 d . . . . .
F3 F 0.62054(15) 0.4161(3) 0.4878(3) 0.0322(10) Uani 1 1 d . . . . .
F4 F 0.55075(17) 0.4068(2) 0.4038(2) 0.0308(10) Uani 1 1 d . . . . .
F1 F 0.32139(16) 0.4209(3) 0.5691(3) 0.0394(11) Uani 1 1 d . . . . .
F2 F 0.36141(17) 0.3617(3) 0.4634(3) 0.0352(11) Uani 1 1 d . . . . .
N6 N 0.4286(2) -0.0301(3) 0.4984(3) 0.0176(12) Uani 1 1 d . . . . .
N2 N 0.5351(2) 0.3656(3) 0.5359(3) 0.0169(12) Uani 1 1 d . . . . .
N7 N 0.4447(2) 0.1182(3) 0.4661(3) 0.0158(12) Uani 1 1 d . . . . .
N5 N 0.5705(2) 0.0077(3) 0.4708(3) 0.0179(12) Uani 1 1 d . . . . .
N4 N 0.3962(2) 0.3330(3) 0.5920(3) 0.0197(13) Uani 1 1 d . . . . .
N1 N 0.4076(2) 0.4721(3) 0.5284(3) 0.0212(13) Uani 1 1 d . . . . .
C58 C 0.4493(3) 0.2405(4) 0.3904(4) 0.0235(16) Uani 1 1 d . . . . .
H58 H 0.431684 0.286587 0.367081 0.028 Uiso 1 1 calc R U . . .
N8 N 0.5834(2) 0.1454(4) 0.4078(3) 0.0209(13) Uani 1 1 d . . . . .
N3 N 0.5495(2) 0.5145(3) 0.5020(3) 0.0220(13) Uani 1 1 d . . . . .
C59 C 0.4215(3) 0.1863(4) 0.4368(4) 0.0186(15) Uani 1 1 d . . . . .
H59 H 0.385033 0.197305 0.448398 0.022 Uiso 1 1 calc R U . . .
C57 C 0.5034(3) 0.2275(4) 0.3776(4) 0.0228(16) Uani 1 1 d . . . . .
H57 H 0.522961 0.264347 0.344827 0.027 Uiso 1 1 calc R U . . .
C63 C 0.5202(3) -0.0322(5) 0.2611(4) 0.0284(17) Uani 1 1 d . . . . .
H63 H 0.521881 -0.086007 0.283949 0.034 Uiso 1 1 calc R U . . .
C39 C 0.5043(3) -0.1270(4) 0.4918(4) 0.0237(16) Uani 1 1 d . . . . .
H39 H 0.481783 -0.174132 0.498333 0.028 Uiso 1 1 calc R U . . .
C9 C 0.5309(3) 0.2421(4) 0.6099(4) 0.0243(16) Uani 1 1 d . . . . .
H9 H 0.548708 0.195926 0.632783 0.029 Uiso 1 1 calc R U . . .
C7 C 0.4498(3) 0.3208(4) 0.5872(4) 0.0182(15) Uani 1 1 d . . . . .
C55 C 0.4976(2) 0.1024(4) 0.4538(4) 0.0145(14) Uani 1 1 d . . . . .
C21 C 0.7364(3) 0.8195(5) 0.5246(5) 0.036(2) Uani 1 1 d . . . . .
H21 H 0.761500 0.861640 0.511604 0.043 Uiso 1 1 calc R U . . .
C10 C 0.5594(3) 0.2986(4) 0.5647(4) 0.0222(16) Uani 1 1 d . . . . .
H10 H 0.596256 0.289416 0.554392 0.027 Uiso 1 1 calc R U . . .
C64 C 0.4757(3) -0.0089(5) 0.2162(5) 0.035(2) Uani 1 1 d . . . . .
H64 H 0.446858 -0.046643 0.209244 0.042 Uiso 1 1 calc R U . . .
C38 C 0.4820(3) -0.0475(4) 0.4892(4) 0.0161(14) Uani 1 1 d . . . . .
C56 C 0.5292(3) 0.1601(4) 0.4131(4) 0.0172(14) Uani 1 1 d . . . . .
C69 C 0.7698(3) 0.1340(5) 0.2091(4) 0.0291(18) Uani 1 1 d . . . . .
H69 H 0.802288 0.162878 0.218794 0.035 Uiso 1 1 calc R U . . .
C50 C 0.2774(3) -0.0267(4) 0.3848(4) 0.0257(17) Uani 1 1 d . . . . .
H50 H 0.255679 -0.064627 0.413132 0.031 Uiso 1 1 calc R U . . .
C51 C 0.2560(3) 0.0453(4) 0.3552(4) 0.0294(18) Uani 1 1 d . . . . .
H51 H 0.218971 0.056029 0.362135 0.035 Uiso 1 1 calc R U . . .
C40 C 0.5587(3) -0.1374(5) 0.4848(4) 0.0292(18) Uani 1 1 d . . . . .
H40 H 0.573855 -0.191549 0.486377 0.035 Uiso 1 1 calc R U . . .
C41 C 0.5909(3) -0.0689(5) 0.4755(4) 0.0256(17) Uani 1 1 d . . . . .
H41 H 0.628490 -0.076213 0.472278 0.031 Uiso 1 1 calc R U . . .
C52 C 0.2867(3) 0.1020(5) 0.3161(5) 0.0317(18) Uani 1 1 d . . . . .
H52 H 0.271155 0.152043 0.297238 0.038 Uiso 1 1 calc R U . . .
C13 C 0.6209(3) 0.4691(4) 0.6693(4) 0.0260(16) Uani 1 1 d . . . . .
H13 H 0.583366 0.475670 0.675586 0.031 Uiso 1 1 calc R U . . .
C61 C 0.5592(3) 0.1018(4) 0.2369(4) 0.0214(15) Uani 1 1 d . . . . .
C53 C 0.3406(3) 0.0863(4) 0.3040(5) 0.0290(17) Uani 1 1 d . . . . .
H53 H 0.361990 0.125361 0.276526 0.035 Uiso 1 1 calc R U . . .
C71 C 0.7241(3) 0.0162(5) 0.1577(5) 0.0315(18) Uani 1 1 d . . . . .
H71 H 0.724845 -0.035584 0.130958 0.038 Uiso 1 1 calc R U . . .
C54 C 0.3629(3) 0.0138(4) 0.3319(4) 0.0215(15) Uani 1 1 d . . . . .
H54 H 0.399755 0.002686 0.323267 0.026 Uiso 1 1 calc R U . . .
C15 C 0.7000(3) 0.3891(5) 0.6913(5) 0.0335(19) Uani 1 1 d . . . . .
H15 H 0.717251 0.341514 0.712438 0.040 Uiso 1 1 calc R U . . .
C33 C 0.5065(3) 0.3928(5) 0.8104(5) 0.037(2) Uani 1 1 d . . . . .
H33 H 0.538351 0.374238 0.835209 0.044 Uiso 1 1 calc R U . . .
C18 C 0.6636(3) 0.6966(4) 0.5627(4) 0.0231(16) Uani 1 1 d . . . . .
C22 C 0.6996(3) 0.8330(5) 0.5827(5) 0.037(2) Uani 1 1 d . . . . .
H22 H 0.699321 0.884385 0.610187 0.044 Uiso 1 1 calc R U . . .
C68 C 0.7220(3) 0.1660(5) 0.2353(4) 0.0289(18) Uani 1 1 d . . . . .
H68 H 0.721371 0.218358 0.261020 0.035 Uiso 1 1 calc R U . . .
C6 C 0.4819(3) 0.3800(4) 0.5479(4) 0.0174(15) Uani 1 1 d . . . . .
C17 C 0.7050(3) 0.5185(5) 0.6223(4) 0.0266(17) Uani 1 1 d . . . . .
H17 H 0.725957 0.559357 0.596343 0.032 Uiso 1 1 calc R U . . .
C66 C 0.5145(3) 0.1237(5) 0.1926(4) 0.0283(17) Uani 1 1 d . . . . .
H66 H 0.512195 0.177154 0.169248 0.034 Uiso 1 1 calc R U . . .
C62 C 0.5614(3) 0.0235(4) 0.2717(4) 0.0231(16) Uani 1 1 d . . . . .
H62 H 0.591360 0.008486 0.302863 0.028 Uiso 1 1 calc R U . . .
C16 C 0.7291(3) 0.4487(5) 0.6522(5) 0.0318(18) Uani 1 1 d . . . . .
H16 H 0.766489 0.441445 0.645797 0.038 Uiso 1 1 calc R U . . .
C70 C 0.7703(3) 0.0590(5) 0.1684(5) 0.0330(18) Uani 1 1 d . . . . .
H70 H 0.802954 0.037864 0.148078 0.040 Uiso 1 1 calc R U . . .
C72 C 0.6754(3) 0.0474(4) 0.1856(4) 0.0227(15) Uani 1 1 d . . . . .
H72 H 0.643222 0.017160 0.177785 0.027 Uiso 1 1 calc R U . . .
C14 C 0.6457(3) 0.3994(5) 0.6994(5) 0.0350(19) Uani 1 1 d . . . . .
H14 H 0.625132 0.358401 0.725860 0.042 Uiso 1 1 calc R U . . .
C4 C 0.4173(3) 0.6154(5) 0.5074(5) 0.0314(18) Uani 1 1 d . . . . .
H4 H 0.401226 0.668436 0.500777 0.038 Uiso 1 1 calc R U . . .
C20 C 0.7371(3) 0.7436(5) 0.4843(5) 0.035(2) Uani 1 1 d . . . . .
H20 H 0.762621 0.734368 0.443994 0.042 Uiso 1 1 calc R U . . .
C37 C 0.5167(3) 0.0204(4) 0.4750(4) 0.0172(14) Uani 1 1 d . . . . .
C5 C 0.3856(3) 0.5476(4) 0.5194(4) 0.0256(17) Uani 1 1 d . . . . .
H5 H 0.347854 0.553838 0.521302 0.031 Uiso 1 1 calc R U . . .
C12 C 0.6498(3) 0.5296(4) 0.6299(4) 0.0192(15) Uani 1 1 d . . . . .
C1 C 0.4615(3) 0.4617(4) 0.5262(4) 0.0176(14) Uani 1 1 d . . . . .
C8 C 0.4767(3) 0.2531(5) 0.6214(4) 0.0248(16) Uani 1 1 d . . . . .
H8 H 0.457428 0.214577 0.652776 0.030 Uiso 1 1 calc R U . . .
C30 C 0.2536(3) 0.3157(5) 0.7432(5) 0.0319(19) Uani 1 1 d . . . . .
H30 H 0.253765 0.270122 0.707883 0.038 Uiso 1 1 calc R U . . .
C42 C 0.3901(3) -0.0973(4) 0.5079(4) 0.0189(15) Uani 1 1 d . . . . .
H42A H 0.360076 -0.077695 0.540755 0.023 Uiso 1 1 calc R U . . .
H42B H 0.407553 -0.144148 0.535453 0.023 Uiso 1 1 calc R U . . .
C19 C 0.7005(3) 0.6820(5) 0.5033(4) 0.0288(17) Uani 1 1 d . . . . .
H19 H 0.700643 0.630548 0.476059 0.035 Uiso 1 1 calc R U . . .
C2 C 0.4956(3) 0.5291(4) 0.5104(4) 0.0215(15) Uani 1 1 d . . . . .
C67 C 0.6748(3) 0.1222(4) 0.2243(4) 0.0197(15) Uani 1 1 d . . . . .
C25 C 0.3021(3) 0.3500(5) 0.7681(4) 0.0273(18) Uani 1 1 d . . . . .
C3 C 0.4716(3) 0.6088(4) 0.5048(4) 0.0254(17) Uani 1 1 d . . . . .
H3 H 0.493212 0.657005 0.499194 0.030 Uiso 1 1 calc R U . . .
C49 C 0.3316(3) -0.0434(4) 0.3728(4) 0.0184(15) Uani 1 1 d . . . . .
C65 C 0.4737(3) 0.0670(5) 0.1829(4) 0.0315(18) Uani 1 1 d . . . . .
H65 H 0.443552 0.081813 0.152122 0.038 Uiso 1 1 calc R U . . .
C60 C 0.6164(3) 0.1989(5) 0.3582(4) 0.0252(16) Uani 1 1 d . . . . .
H60A H 0.654109 0.193754 0.375254 0.030 Uiso 1 1 calc R U . . .
H60B H 0.605441 0.257338 0.366598 0.030 Uiso 1 1 calc R U . . .
C26 C 0.3010(4) 0.4174(5) 0.8186(5) 0.039(2) Uani 1 1 d . . . . .
H26 H 0.333542 0.442083 0.835524 0.047 Uiso 1 1 calc R U . . .
C34 C 0.5025(3) 0.4724(6) 0.7836(5) 0.040(2) Uani 1 1 d . . . . .
H34 H 0.531569 0.509423 0.791955 0.047 Uiso 1 1 calc R U . . .
C43 C 0.3115(3) -0.2071(4) 0.4395(4) 0.0224(16) Uani 1 1 d . . . . .
C29 C 0.2051(4) 0.3474(6) 0.7694(5) 0.046(2) Uani 1 1 d . . . . .
H29 H 0.172432 0.323126 0.752494 0.055 Uiso 1 1 calc R U . . .
C24 C 0.3642(3) 0.2762(5) 0.6371(4) 0.0248(16) Uani 1 1 d . . . . .
H24A H 0.377463 0.219072 0.627611 0.030 Uiso 1 1 calc R U . . .
H24B H 0.326969 0.278755 0.617365 0.030 Uiso 1 1 calc R U . . .
C23 C 0.6629(3) 0.7723(4) 0.6013(5) 0.0291(17) Uani 1 1 d . . . . .
H23 H 0.636967 0.782307 0.640801 0.035 Uiso 1 1 calc R U . . .
C32 C 0.4630(3) 0.3384(5) 0.8007(5) 0.0336(18) Uani 1 1 d . . . . .
H32 H 0.464858 0.283191 0.820347 0.040 Uiso 1 1 calc R U . . .
C44 C 0.2989(4) -0.2699(5) 0.3885(5) 0.038(2) Uani 1 1 d . . . . .
H44 H 0.318632 -0.275711 0.341261 0.046 Uiso 1 1 calc R U . . .
C27 C 0.2518(5) 0.4491(6) 0.8447(6) 0.055(3) Uani 1 1 d . . . . .
H27 H 0.251225 0.495027 0.879612 0.066 Uiso 1 1 calc R U . . .
C11 C 0.5878(3) 0.5823(4) 0.4946(4) 0.0226(16) Uani 1 1 d . . . . .
H11A H 0.570327 0.629732 0.467892 0.027 Uiso 1 1 calc R U . . .
H11B H 0.617977 0.563783 0.461337 0.027 Uiso 1 1 calc R U . . .
C46 C 0.2301(4) -0.3182(6) 0.4730(7) 0.054(3) Uani 1 1 d . . . . .
H46 H 0.202958 -0.357261 0.485585 0.065 Uiso 1 1 calc R U . . .
C48 C 0.2815(4) -0.1996(6) 0.5074(5) 0.047(2) Uani 1 1 d . . . . .
H48 H 0.288595 -0.155793 0.543290 0.057 Uiso 1 1 calc R U . . .
C28 C 0.2046(4) 0.4144(6) 0.8201(6) 0.052(3) Uani 1 1 d . . . . .
H28 H 0.171496 0.436391 0.837995 0.063 Uiso 1 1 calc R U . . .
C36 C 0.4153(3) 0.4474(5) 0.7344(5) 0.0322(18) Uani 1 1 d . . . . .
H36 H 0.384292 0.466373 0.707810 0.039 Uiso 1 1 calc R U . . .
B3 B 0.6095(3) 0.0848(5) 0.4633(5) 0.0234(18) Uani 1 1 d . . . . .
C45 C 0.2577(4) -0.3251(5) 0.4051(6) 0.056(3) Uani 1 1 d . . . . .
H45 H 0.248911 -0.367653 0.368737 0.067 Uiso 1 1 calc R U . . .
C35 C 0.4579(3) 0.5008(5) 0.7451(5) 0.040(2) Uani 1 1 d . . . . .
H35 H 0.456398 0.556248 0.726029 0.048 Uiso 1 1 calc R U . . .
C31 C 0.4174(3) 0.3655(5) 0.7625(4) 0.0282(18) Uani 1 1 d . . . . .
C47 C 0.2416(4) -0.2558(6) 0.5225(6) 0.057(3) Uani 1 1 d . . . . .
H47 H 0.221381 -0.250347 0.569292 0.069 Uiso 1 1 calc R U . . .
B4 B 0.4127(3) 0.0569(5) 0.5224(5) 0.0190(17) Uani 1 1 d . . . . .
B1 B 0.3696(3) 0.3953(5) 0.5379(5) 0.0256(19) Uani 1 1 d . . . . .
B2 B 0.5662(3) 0.4272(5) 0.4799(5) 0.0260(19) Uani 1 1 d . . . . .

loop_
_atom_site_aniso_label
_atom_site_aniso_U_11
_atom_site_aniso_U_22
_atom_site_aniso_U_33
_atom_site_aniso_U_23
_atom_site_aniso_U_13
_atom_site_aniso_U_12
Se1 0.0295(4) 0.0252(4) 0.0423(5) -0.0045(4) 0.0112(4) 0.0031(3)
Se3 0.0318(4) 0.0305(4) 0.0365(4) -0.0058(4) 0.0069(4) 0.0038(3)
Se2 0.0385(5) 0.0298(4) 0.0506(5) 0.0199(4) 0.0106(4) 0.0093(4)
Se4 0.0519(5) 0.0294(4) 0.0521(5) 0.0136(4) 0.0124(4) 0.0119(4)
P3 0.0180(9) 0.0148(9) 0.0210(9) -0.0023(7) 0.0023(7) -0.0012(7)
P1 0.0193(9) 0.0146(9) 0.0285(10) -0.0011(8) 0.0042(8) 0.0001(7)
P4 0.0252(10) 0.0159(9) 0.0224(10) 0.0027(8) 0.0061(8) 0.0034(8)
P2 0.0247(10) 0.0218(10) 0.0216(9) 0.0045(8) 0.0027(8) 0.0019(8)
F7 0.0158(19) 0.021(2) 0.038(2) -0.0024(18) 0.0041(17) 0.0011(16)
F6 0.025(2) 0.036(3) 0.028(2) -0.0047(19) -0.0059(18) -0.0021(19)
F8 0.031(2) 0.020(2) 0.017(2) -0.0003(17) -0.0003(17) -0.0033(18)
F5 0.017(2) 0.036(3) 0.049(3) -0.004(2) 0.012(2) 0.0029(19)
F3 0.019(2) 0.026(2) 0.052(3) -0.002(2) 0.006(2) 0.0022(18)
F4 0.047(3) 0.022(2) 0.024(2) -0.0041(18) 0.0070(19) -0.0022(19)
F1 0.020(2) 0.041(3) 0.058(3) 0.001(2) 0.007(2) 0.008(2)
F2 0.036(3) 0.037(3) 0.032(2) -0.003(2) -0.014(2) 0.000(2)
N6 0.016(3) 0.014(3) 0.023(3) -0.002(2) 0.002(2) -0.003(2)
N2 0.017(3) 0.012(3) 0.021(3) -0.005(2) -0.004(2) 0.003(2)
N7 0.016(3) 0.016(3) 0.015(3) -0.004(2) -0.002(2) -0.001(2)
N5 0.012(3) 0.021(3) 0.020(3) -0.003(2) 0.002(2) 0.007(2)
N4 0.016(3) 0.024(3) 0.019(3) -0.004(3) -0.001(2) -0.002(2)
N1 0.022(3) 0.023(3) 0.018(3) 0.004(2) -0.001(3) 0.008(3)
C58 0.035(4) 0.011(3) 0.025(4) -0.001(3) -0.002(3) 0.005(3)
N8 0.019(3) 0.024(3) 0.020(3) -0.005(3) 0.007(2) -0.005(3)
N3 0.019(3) 0.018(3) 0.029(3) -0.002(3) 0.002(3) 0.003(2)
C59 0.018(3) 0.016(4) 0.022(4) 0.000(3) -0.001(3) 0.007(3)
C57 0.036(4) 0.012(3) 0.020(4) 0.001(3) 0.007(3) -0.001(3)
C63 0.034(4) 0.027(4) 0.024(4) -0.005(3) 0.008(3) 0.002(3)
C39 0.026(4) 0.017(4) 0.029(4) 0.004(3) -0.003(3) 0.000(3)
C9 0.031(4) 0.015(4) 0.027(4) 0.001(3) -0.002(3) 0.010(3)
C7 0.021(4) 0.018(4) 0.016(3) -0.004(3) 0.000(3) -0.004(3)
C55 0.014(3) 0.015(3) 0.014(3) -0.004(3) -0.001(3) 0.000(3)
C21 0.035(5) 0.028(4) 0.046(5) 0.018(4) -0.012(4) -0.015(4)
C10 0.019(4) 0.016(4) 0.032(4) -0.004(3) -0.006(3) 0.007(3)
C64 0.026(4) 0.048(5) 0.031(4) -0.011(4) 0.012(3) -0.009(4)
C38 0.017(3) 0.018(4) 0.013(3) 0.002(3) -0.004(3) -0.002(3)
C56 0.021(4) 0.016(3) 0.014(3) -0.012(3) -0.001(3) 0.001(3)
C69 0.019(4) 0.037(4) 0.032(4) 0.007(4) 0.002(3) -0.001(3)
C50 0.021(4) 0.023(4) 0.033(4) -0.003(3) 0.001(3) 0.002(3)
C51 0.028(4) 0.027(4) 0.033(5) -0.002(3) -0.001(3) 0.009(3)
C40 0.032(4) 0.023(4) 0.032(4) 0.000(3) -0.003(3) 0.013(3)
C41 0.022(4) 0.033(4) 0.022(4) 0.003(3) -0.002(3) 0.009(3)
C52 0.036(4) 0.023(4) 0.036(5) 0.003(3) -0.012(4) 0.005(3)
C13 0.025(4) 0.027(4) 0.026(4) 0.001(3) 0.001(3) -0.005(3)
C61 0.023(4) 0.026(4) 0.015(3) -0.003(3) 0.005(3) 0.007(3)
C53 0.036(4) 0.025(4) 0.026(4) 0.000(3) -0.002(3) -0.004(3)
C71 0.029(4) 0.033(4) 0.033(4) -0.005(4) 0.002(3) 0.014(3)
C54 0.020(3) 0.022(4) 0.023(4) 0.001(3) 0.001(3) 0.001(3)
C15 0.047(5) 0.027(4) 0.027(4) 0.001(3) -0.007(4) 0.010(4)
C33 0.032(4) 0.047(5) 0.030(4) -0.011(4) -0.001(4) 0.008(4)
C18 0.019(4) 0.019(4) 0.031(4) 0.002(3) -0.001(3) -0.003(3)
C22 0.032(5) 0.023(4) 0.054(6) -0.005(4) -0.003(4) -0.006(3)
C68 0.034(5) 0.022(4) 0.030(4) -0.003(3) 0.007(3) -0.002(3)
C6 0.019(4) 0.019(4) 0.014(3) -0.001(3) -0.003(3) 0.004(3)
C17 0.027(4) 0.024(4) 0.029(4) -0.001(3) 0.004(3) -0.003(3)
C66 0.024(4) 0.039(4) 0.022(4) 0.008(3) 0.005(3) 0.009(3)
C62 0.027(4) 0.023(4) 0.019(4) -0.003(3) 0.006(3) 0.000(3)
C16 0.027(4) 0.034(4) 0.034(4) 0.001(4) -0.001(4) 0.009(3)
C70 0.021(4) 0.044(5) 0.035(4) 0.003(4) 0.003(4) 0.008(3)
C72 0.022(4) 0.024(4) 0.022(4) 0.002(3) -0.004(3) 0.003(3)
C14 0.045(5) 0.023(4) 0.037(5) 0.006(3) 0.001(4) -0.007(4)
C4 0.037(5) 0.025(4) 0.033(4) 0.001(4) 0.001(4) 0.014(4)
C20 0.025(4) 0.045(5) 0.035(5) 0.012(4) 0.003(4) -0.008(4)
C37 0.019(4) 0.019(4) 0.014(3) -0.003(3) -0.002(3) 0.000(3)
C5 0.019(4) 0.027(4) 0.032(4) 0.005(3) -0.001(3) 0.006(3)
C12 0.022(4) 0.014(3) 0.022(4) -0.002(3) -0.002(3) 0.001(3)
C1 0.018(4) 0.019(4) 0.016(3) -0.001(3) 0.000(3) 0.003(3)
C8 0.035(4) 0.021(4) 0.018(4) -0.001(3) -0.001(3) 0.000(3)
C30 0.027(4) 0.035(4) 0.034(4) 0.018(4) 0.008(3) 0.008(4)
C42 0.021(4) 0.019(4) 0.017(3) 0.001(3) 0.003(3) -0.001(3)
C19 0.030(4) 0.026(4) 0.031(4) -0.002(3) 0.001(3) -0.004(3)
C2 0.026(4) 0.020(4) 0.019(4) -0.002(3) -0.004(3) 0.001(3)
C67 0.020(4) 0.021(4) 0.019(3) 0.009(3) 0.000(3) 0.004(3)
C25 0.037(5) 0.027(4) 0.018(4) 0.010(3) 0.007(3) 0.010(3)
C3 0.027(4) 0.016(4) 0.034(4) 0.000(3) -0.003(3) 0.005(3)
C49 0.021(4) 0.014(3) 0.021(4) -0.006(3) 0.000(3) -0.001(3)
C65 0.018(4) 0.051(5) 0.026(4) -0.002(4) -0.001(3) 0.001(3)
C60 0.025(4) 0.024(4) 0.027(4) -0.004(3) 0.010(3) -0.007(3)
C26 0.058(6) 0.030(5) 0.029(5) 0.007(4) 0.005(4) 0.015(4)
C34 0.042(5) 0.046(6) 0.031(5) -0.012(4) 0.009(4) -0.010(4)
C43 0.025(4) 0.010(3) 0.032(4) 0.006(3) -0.007(3) -0.005(3)
C29 0.037(5) 0.059(6) 0.041(5) 0.028(5) 0.013(4) 0.018(4)
C24 0.021(4) 0.026(4) 0.027(4) 0.000(3) 0.003(3) -0.004(3)
C23 0.024(4) 0.021(4) 0.042(5) -0.001(3) -0.004(3) -0.006(3)
C32 0.035(4) 0.038(5) 0.027(4) -0.003(4) 0.004(4) 0.005(4)
C44 0.054(5) 0.026(4) 0.035(5) -0.001(4) -0.001(4) -0.006(4)
C27 0.087(8) 0.044(5) 0.035(5) 0.010(4) 0.025(5) 0.033(6)
C11 0.022(4) 0.015(3) 0.031(4) 0.003(3) -0.001(3) -0.001(3)
C46 0.046(6) 0.041(6) 0.075(7) 0.010(5) -0.004(5) -0.026(5)
C48 0.053(6) 0.048(6) 0.041(5) -0.014(4) 0.018(4) -0.028(5)
C28 0.051(6) 0.062(7) 0.044(6) 0.028(5) 0.025(5) 0.033(5)
C36 0.035(5) 0.032(5) 0.030(4) -0.002(4) 0.000(3) -0.001(4)
B3 0.016(4) 0.026(5) 0.028(5) -0.007(4) -0.002(3) 0.003(3)
C45 0.071(7) 0.033(5) 0.062(7) -0.010(5) -0.008(6) -0.030(5)
C35 0.046(5) 0.034(5) 0.041(5) -0.006(4) 0.002(4) -0.003(4)
C31 0.030(4) 0.035(5) 0.019(4) -0.003(3) 0.004(3) 0.005(4)
C47 0.052(6) 0.065(7) 0.056(6) -0.002(5) 0.014(5) -0.037(5)
B4 0.015(4) 0.019(4) 0.024(4) 0.000(3) -0.002(3) 0.002(3)
B1 0.026(5) 0.026(5) 0.025(4) -0.003(4) 0.002(4) 0.003(4)
B2 0.019(4) 0.025(5) 0.035(5) 0.004(4) 0.006(4) -0.003(4)

loop_
_atom_type_symbol
_atom_type_description
_atom_type_scat_dispersion_real
_atom_type_scat_dispersion_imag
_atom_type_scat_source
C C 0.0033 0.0016 'International Tables Vol C Tables 4.2.6.8 and 6.1.1.4'
H H 0.0000 0.0000 'International Tables Vol C Tables 4.2.6.8 and 6.1.1.4'
B B 0.0013 0.0007 'International Tables Vol C Tables 4.2.6.8 and 6.1.1.4'
F F 0.0171 0.0103 'International Tables Vol C Tables 4.2.6.8 and 6.1.1.4'
N N 0.0061 0.0033 'International Tables Vol C Tables 4.2.6.8 and 6.1.1.4'
P P 0.1023 0.0942 'International Tables Vol C Tables 4.2.6.8 and 6.1.1.4'
Se Se -0.0929 2.2259 'International Tables Vol C Tables 4.2.6.8 and 6.1.1.4'

loop_
_geom_angle_atom_site_label_1
_geom_angle_atom_site_label_2
_geom_angle_atom_site_label_3
_geom_angle
_geom_angle_site_symmetry_1
_geom_angle_site_symmetry_3
_geom_angle_publ_flag
C42 P3 Se3 115.2(2) . . ?
C49 P3 Se3 114.1(2) . . ?
C49 P3 C42 103.3(3) . . ?
C49 P3 C43 107.4(3) . . ?
C43 P3 Se3 111.5(2) . . ?
C43 P3 C42 104.5(3) . . ?
C18 P1 Se1 113.5(2) . . ?
C18 P1 C11 103.2(3) . . ?
C12 P1 Se1 113.5(2) . . ?
C12 P1 C18 108.0(3) . . ?
C12 P1 C11 105.3(3) . . ?
C11 P1 Se1 112.5(2) . . ?
C61 P4 Se4 114.7(2) . . ?
C61 P4 C67 106.7(3) . . ?
C61 P4 C60 107.0(3) . . ?
C67 P4 Se4 110.3(2) . . ?
C67 P4 C60 107.0(3) . . ?
C60 P4 Se4 110.8(2) . . ?
C25 P2 Se2 110.8(2) . . ?
C25 P2 C24 107.9(3) . . ?
C24 P2 Se2 110.3(2) . . ?
C31 P2 Se2 115.5(3) . . ?
C31 P2 C25 106.9(4) . . ?
C31 P2 C24 104.9(3) . . ?
C38 N6 C42 120.2(5) . . ?
C38 N6 B4 118.4(5) . . ?
C42 N6 B4 119.0(5) . . ?
C10 N2 C6 121.7(6) . . ?
C10 N2 B2 120.4(6) . . ?
C6 N2 B2 117.7(6) . . ?
C59 N7 C55 121.1(6) . . ?
C59 N7 B4 120.9(5) . . ?
C55 N7 B4 117.7(5) . . ?
C41 N5 C37 120.7(6) . . ?
C41 N5 B3 119.5(6) . . ?
C37 N5 B3 119.8(5) . . ?
C7 N4 C24 119.4(6) . . ?
C7 N4 B1 119.5(6) . . ?
C24 N4 B1 120.0(6) . . ?
C5 N1 C1 120.9(6) . . ?
C5 N1 B1 118.5(6) . . ?
C1 N1 B1 120.5(6) . . ?
C59 C58 H58 120.3 . . ?
C59 C58 C57 119.5(6) . . ?
C57 C58 H58 120.3 . . ?
C56 N8 C60 119.5(6) . . ?
C56 N8 B3 119.7(6) . . ?
C60 N8 B3 120.0(6) . . ?
C2 N3 C11 121.7(5) . . ?
C2 N3 B2 117.2(6) . . ?
C11 N3 B2 119.3(5) . . ?
N7 C59 C58 121.2(6) . . ?
N7 C59 H59 119.4 . . ?
C58 C59 H59 119.4 . . ?
C58 C57 H57 120.1 . . ?
C58 C57 C56 119.8(6) . . ?
C56 C57 H57 120.1 . . ?
C64 C63 H63 120.3 . . ?
C62 C63 H63 120.3 . . ?
C62 C63 C64 119.5(7) . . ?
C38 C39 H39 119.9 . . ?
C40 C39 H39 119.9 . . ?
C40 C39 C38 120.2(7) . . ?
C10 C9 H9 120.0 . . ?
C8 C9 H9 120.0 . . ?
C8 C9 C10 120.0(6) . . ?
N4 C7 C6 119.4(6) . . ?
N4 C7 C8 124.0(6) . . ?
C8 C7 C6 116.5(6) . . ?
N7 C55 C56 120.0(6) . . ?
N7 C55 C37 116.8(6) . . ?
C56 C55 C37 122.7(6) . . ?
C22 C21 H21 119.9 . . ?
C22 C21 C20 120.1(7) . . ?
C20 C21 H21 119.9 . . ?
N2 C10 C9 120.1(6) . . ?
N2 C10 H10 120.0 . . ?
C9 C10 H10 120.0 . . ?
C63 C64 H64 119.9 . . ?
C65 C64 C63 120.1(7) . . ?
C65 C64 H64 119.9 . . ?
N6 C38 C39 124.8(6) . . ?
N6 C38 C37 117.2(6) . . ?
C39 C38 C37 117.9(6) . . ?
N8 C56 C57 123.8(6) . . ?
N8 C56 C55 118.2(6) . . ?
C57 C56 C55 117.9(6) . . ?
C68 C69 H69 120.2 . . ?
C68 C69 C70 119.6(7) . . ?
C70 C69 H69 120.2 . . ?
C51 C50 H50 120.4 . . ?
C51 C50 C49 119.2(7) . . ?
C49 C50 H50 120.4 . . ?
C50 C51 H51 119.2 . . ?
C52 C51 C50 121.6(7) . . ?
C52 C51 H51 119.2 . . ?
C39 C40 H40 120.3 . . ?
C41 C40 C39 119.5(7) . . ?
C41 C40 H40 120.3 . . ?
N5 C41 C40 121.6(7) . . ?
N5 C41 H41 119.2 . . ?
C40 C41 H41 119.2 . . ?
C51 C52 H52 120.1 . . ?
C51 C52 C53 119.8(7) . . ?
C53 C52 H52 120.1 . . ?
C14 C13 H13 119.5 . . ?
C14 C13 C12 121.1(7) . . ?
C12 C13 H13 119.5 . . ?
C66 C61 P4 119.9(6) . . ?
C62 C61 P4 120.6(5) . . ?
C62 C61 C66 119.4(7) . . ?
C52 C53 H53 120.1 . . ?
C54 C53 C52 119.8(7) . . ?
C54 C53 H53 120.1 . . ?
C70 C71 H71 119.6 . . ?
C70 C71 C72 120.8(7) . . ?
C72 C71 H71 119.6 . . ?
C53 C54 H54 119.9 . . ?
C53 C54 C49 120.2(6) . . ?
C49 C54 H54 119.9 . . ?
C16 C15 H15 120.4 . . ?
C16 C15 C14 119.1(7) . . ?
C14 C15 H15 120.4 . . ?
C34 C33 H33 120.4 . . ?
C34 C33 C32 119.2(8) . . ?
C32 C33 H33 120.4 . . ?
C19 C18 P1 121.2(5) . . ?
C23 C18 P1 118.5(6) . . ?
C23 C18 C19 120.3(7) . . ?
C21 C22 H22 120.0 . . ?
C21 C22 C23 120.1(8) . . ?
C23 C22 H22 120.0 . . ?
C69 C68 H68 119.8 . . ?
C69 C68 C67 120.4(7) . . ?
C67 C68 H68 119.8 . . ?
N2 C6 C7 120.6(6) . . ?
N2 C6 C1 117.1(6) . . ?
C7 C6 C1 122.0(6) . . ?
C16 C17 H17 119.9 . . ?
C16 C17 C12 120.2(7) . . ?
C12 C17 H17 119.9 . . ?
C61 C66 H66 120.3 . . ?
C65 C66 C61 119.4(7) . . ?
C65 C66 H66 120.3 . . ?
C63 C62 C61 120.1(7) . . ?
C63 C62 H62 120.0 . . ?
C61 C62 H62 120.0 . . ?
C15 C16 H16 119.3 . . ?
C17 C16 C15 121.3(7) . . ?
C17 C16 H16 119.3 . . ?
C69 C70 H70 120.0 . . ?
C71 C70 C69 120.0(7) . . ?
C71 C70 H70 120.0 . . ?
C71 C72 H72 120.4 . . ?
C67 C72 C71 119.2(6) . . ?
C67 C72 H72 120.4 . . ?
C13 C14 H14 119.9 . . ?
C15 C14 C13 120.2(7) . . ?
C15 C14 H14 119.9 . . ?
C5 C4 H4 119.3 . . ?
C3 C4 H4 119.3 . . ?
C3 C4 C5 121.4(7) . . ?
C21 C20 H20 120.0 . . ?
C19 C20 C21 119.9(7) . . ?
C19 C20 H20 120.0 . . ?
N5 C37 C55 116.6(6) . . ?
N5 C37 C38 119.9(6) . . ?
C38 C37 C55 122.9(6) . . ?
N1 C5 C4 120.2(7) . . ?
N1 C5 H5 119.9 . . ?
C4 C5 H5 119.9 . . ?
C13 C12 P1 118.5(5) . . ?
C13 C12 C17 118.1(6) . . ?
C17 C12 P1 123.4(5) . . ?
N1 C1 C6 116.8(6) . . ?
N1 C1 C2 120.9(6) . . ?
C2 C1 C6 122.1(6) . . ?
C9 C8 C7 120.6(7) . . ?
C9 C8 H8 119.7 . . ?
C7 C8 H8 119.7 . . ?
C25 C30 H30 119.5 . . ?
C29 C30 H30 119.5 . . ?
C29 C30 C25 121.0(8) . . ?
P3 C42 H42A 109.1 . . ?
P3 C42 H42B 109.1 . . ?
N6 C42 P3 112.4(4) . . ?
N6 C42 H42A 109.1 . . ?
N6 C42 H42B 109.1 . . ?
H42A C42 H42B 107.9 . . ?
C18 C19 H19 120.4 . . ?
C20 C19 C18 119.2(7) . . ?
C20 C19 H19 120.4 . . ?
N3 C2 C1 118.9(6) . . ?
N3 C2 C3 124.2(6) . . ?
C1 C2 C3 116.9(6) . . ?
C68 C67 P4 116.7(5) . . ?
C72 C67 P4 122.8(5) . . ?
C72 C67 C68 120.0(6) . . ?
C30 C25 P2 118.2(6) . . ?
C26 C25 P2 122.4(6) . . ?
C26 C25 C30 118.8(7) . . ?
C4 C3 C2 119.4(7) . . ?
C4 C3 H3 120.3 . . ?
C2 C3 H3 120.3 . . ?
C50 C49 P3 122.1(5) . . ?
C54 C49 P3 118.4(5) . . ?
C54 C49 C50 119.4(6) . . ?
C64 C65 C66 121.5(7) . . ?
C64 C65 H65 119.3 . . ?
C66 C65 H65 119.3 . . ?
P4 C60 H60A 108.5 . . ?
P4 C60 H60B 108.5 . . ?
N8 C60 P4 115.1(5) . . ?
N8 C60 H60A 108.5 . . ?
N8 C60 H60B 108.5 . . ?
H60A C60 H60B 107.5 . . ?
C25 C26 H26 120.1 . . ?
C25 C26 C27 119.8(9) . . ?
C27 C26 H26 120.1 . . ?
C33 C34 H34 118.9 . . ?
C33 C34 C35 122.2(8) . . ?
C35 C34 H34 118.9 . . ?
C44 C43 P3 118.9(6) . . ?
C44 C43 C48 118.2(7) . . ?
C48 C43 P3 122.8(6) . . ?
C30 C29 H29 120.1 . . ?
C28 C29 C30 119.7(9) . . ?
C28 C29 H29 120.1 . . ?
P2 C24 H24A 108.4 . . ?
P2 C24 H24B 108.4 . . ?
N4 C24 P2 115.6(5) . . ?
N4 C24 H24A 108.4 . . ?
N4 C24 H24B 108.4 . . ?
H24A C24 H24B 107.4 . . ?
C18 C23 H23 119.8 . . ?
C22 C23 C18 120.4(8) . . ?
C22 C23 H23 119.8 . . ?
C33 C32 H32 120.1 . . ?
C31 C32 C33 119.8(8) . . ?
C31 C32 H32 120.1 . . ?
C43 C44 H44 119.6 . . ?
C43 C44 C45 120.8(8) . . ?
C45 C44 H44 119.6 . . ?
C26 C27 H27 119.7 . . ?
C28 C27 C26 120.7(9) . . ?
C28 C27 H27 119.7 . . ?
P1 C11 H11A 109.0 . . ?
P1 C11 H11B 109.0 . . ?
N3 C11 P1 113.0(5) . . ?
N3 C11 H11A 109.0 . . ?
N3 C11 H11B 109.0 . . ?
H11A C11 H11B 107.8 . . ?
C45 C46 H46 120.3 . . ?
C47 C46 H46 120.3 . . ?
C47 C46 C45 119.4(8) . . ?
C43 C48 H48 120.2 . . ?
C47 C48 C43 119.5(8) . . ?
C47 C48 H48 120.2 . . ?
C29 C28 H28 120.0 . . ?
C27 C28 C29 120.0(8) . . ?
C27 C28 H28 120.0 . . ?
C35 C36 H36 119.6 . . ?
C35 C36 C31 120.8(8) . . ?
C31 C36 H36 119.6 . . ?
F6 B3 N5 107.2(6) . . ?
F6 B3 N8 113.0(6) . . ?
F5 B3 F6 110.5(6) . . ?
F5 B3 N5 108.7(6) . . ?
F5 B3 N8 110.4(6) . . ?
N8 B3 N5 106.8(5) . . ?
C44 C45 H45 120.0 . . ?
C46 C45 C44 120.0(9) . . ?
C46 C45 H45 120.0 . . ?
C34 C35 C36 118.9(8) . . ?
C34 C35 H35 120.6 . . ?
C36 C35 H35 120.6 . . ?
C32 C31 P2 120.2(6) . . ?
C32 C31 C36 119.1(7) . . ?
C36 C31 P2 120.6(6) . . ?
C46 C47 C48 122.0(9) . . ?
C46 C47 H47 119.0 . . ?
C48 C47 H47 119.0 . . ?
F7 B4 N6 111.4(6) . . ?
F7 B4 N7 108.6(5) . . ?
F8 B4 F7 110.3(6) . . ?
F8 B4 N6 113.0(6) . . ?
F8 B4 N7 107.1(5) . . ?
N6 B4 N7 106.1(5) . . ?
F1 B1 F2 109.8(6) . . ?
F1 B1 N4 110.2(6) . . ?
F1 B1 N1 109.5(6) . . ?
F2 B1 N4 111.3(6) . . ?
F2 B1 N1 107.4(6) . . ?
N4 B1 N1 108.5(6) . . ?
F3 B2 F4 109.6(6) . . ?
F3 B2 N2 110.2(6) . . ?
F3 B2 N3 111.7(6) . . ?
F4 B2 N2 106.2(6) . . ?
F4 B2 N3 111.9(6) . . ?
N3 B2 N2 107.1(6) . . ?

loop_
_geom_bond_atom_site_label_1
_geom_bond_atom_site_label_2
_geom_bond_distance
_geom_bond_site_symmetry_2
_geom_bond_publ_flag
Se1 P1 2.1097(19) . ?
Se3 P3 2.1110(18) . ?
Se2 P2 2.101(2) . ?
Se4 P4 2.105(2) . ?
P3 C42 1.847(7) . ?
P3 C49 1.807(7) . ?
P3 C43 1.809(7) . ?
P1 C18 1.828(7) . ?
P1 C12 1.808(7) . ?
P1 C11 1.854(7) . ?
P4 C61 1.809(7) . ?
P4 C67 1.828(7) . ?
P4 C60 1.878(7) . ?
P2 C25 1.810(7) . ?
P2 C24 1.864(7) . ?
P2 C31 1.795(8) . ?
F7 B4 1.393(8) . ?
F6 B3 1.388(9) . ?
F8 B4 1.375(9) . ?
F5 B3 1.385(9) . ?
F3 B2 1.377(9) . ?
F4 B2 1.395(10) . ?
F1 B1 1.381(9) . ?
F2 B1 1.398(9) . ?
N6 C38 1.375(8) . ?
N6 C42 1.456(8) . ?
N6 B4 1.511(9) . ?
N2 C10 1.332(9) . ?
N2 C6 1.368(8) . ?
N2 B2 1.582(10) . ?
N7 C59 1.338(8) . ?
N7 C55 1.362(8) . ?
N7 B4 1.594(9) . ?
N5 C41 1.337(9) . ?
N5 C37 1.364(8) . ?
N5 B3 1.583(10) . ?
N4 C7 1.357(9) . ?
N4 C24 1.439(9) . ?
N4 B1 1.517(10) . ?
N1 C5 1.342(9) . ?
N1 C1 1.359(8) . ?
N1 B1 1.566(10) . ?
C58 H58 0.9500 . ?
C58 C59 1.368(10) . ?
C58 C57 1.387(10) . ?
N8 C56 1.380(8) . ?
N8 C60 1.464(9) . ?
N8 B3 1.508(10) . ?
N3 C2 1.375(9) . ?
N3 C11 1.459(8) . ?
N3 B2 1.513(10) . ?
C59 H59 0.9500 . ?
C57 H57 0.9500 . ?
C57 C56 1.401(10) . ?
C63 H63 0.9500 . ?
C63 C64 1.403(11) . ?
C63 C62 1.378(10) . ?
C39 H39 0.9500 . ?
C39 C38 1.396(9) . ?
C39 C40 1.377(10) . ?
C9 H9 0.9500 . ?
C9 C10 1.388(10) . ?
C9 C8 1.382(9) . ?
C7 C6 1.415(9) . ?
C7 C8 1.407(10) . ?
C55 C56 1.403(9) . ?
C55 C37 1.450(9) . ?
C21 H21 0.9500 . ?
C21 C22 1.373(12) . ?
C21 C20 1.401(12) . ?
C10 H10 0.9500 . ?
C64 H64 0.9500 . ?
C64 C65 1.348(12) . ?
C38 C37 1.415(9) . ?
C69 H69 0.9500 . ?
C69 C68 1.376(10) . ?
C69 C70 1.392(11) . ?
C50 H50 0.9500 . ?
C50 C51 1.373(10) . ?
C50 C49 1.397(9) . ?
C51 H51 0.9500 . ?
C51 C52 1.366(10) . ?
C40 H40 0.9500 . ?
C40 C41 1.374(11) . ?
C41 H41 0.9500 . ?
C52 H52 0.9500 . ?
C52 C53 1.386(10) . ?
C13 H13 0.9500 . ?
C13 C14 1.381(11) . ?
C13 C12 1.387(10) . ?
C61 C66 1.395(10) . ?
C61 C62 1.394(10) . ?
C53 H53 0.9500 . ?
C53 C54 1.379(10) . ?
C71 H71 0.9500 . ?
C71 C70 1.358(10) . ?
C71 C72 1.402(9) . ?
C54 H54 0.9500 . ?
C54 C49 1.395(9) . ?
C15 H15 0.9500 . ?
C15 C16 1.376(11) . ?
C15 C14 1.377(11) . ?
C33 H33 0.9500 . ?
C33 C34 1.363(12) . ?
C33 C32 1.407(11) . ?
C18 C19 1.391(10) . ?
C18 C23 1.384(10) . ?
C22 H22 0.9500 . ?
C22 C23 1.377(10) . ?
C68 H68 0.9500 . ?
C68 C67 1.390(10) . ?
C6 C1 1.458(9) . ?
C17 H17 0.9500 . ?
C17 C16 1.371(10) . ?
C17 C12 1.399(10) . ?
C66 H66 0.9500 . ?
C66 C65 1.377(10) . ?
C62 H62 0.9500 . ?
C16 H16 0.9500 . ?
C70 H70 0.9500 . ?
C72 H72 0.9500 . ?
C72 C67 1.373(9) . ?
C14 H14 0.9500 . ?
C4 H4 0.9500 . ?
C4 C5 1.365(11) . ?
C4 C3 1.364(10) . ?
C20 H20 0.9500 . ?
C20 C19 1.387(10) . ?
C5 H5 0.9500 . ?
C1 C2 1.406(10) . ?
C8 H8 0.9500 . ?
C30 H30 0.9500 . ?
C30 C25 1.399(11) . ?
C30 C29 1.389(11) . ?
C42 H42A 0.9900 . ?
C42 H42B 0.9900 . ?
C19 H19 0.9500 . ?
C2 C3 1.418(9) . ?
C25 C26 1.385(11) . ?
C3 H3 0.9500 . ?
C65 H65 0.9500 . ?
C60 H60A 0.9900 . ?
C60 H60B 0.9900 . ?
C26 H26 0.9500 . ?
C26 C27 1.405(12) . ?
C34 H34 0.9500 . ?
C34 C35 1.375(12) . ?
C43 C44 1.370(10) . ?
C43 C48 1.386(11) . ?
C29 H29 0.9500 . ?
C29 C28 1.383(14) . ?
C24 H24A 0.9900 . ?
C24 H24B 0.9900 . ?
C23 H23 0.9500 . ?
C32 H32 0.9500 . ?
C32 C31 1.384(11) . ?
C44 H44 0.9500 . ?
C44 C45 1.390(12) . ?
C27 H27 0.9500 . ?
C27 C28 1.373(14) . ?
C11 H11A 0.9900 . ?
C11 H11B 0.9900 . ?
C46 H46 0.9500 . ?
C46 C45 1.354(14) . ?
C46 C47 1.344(14) . ?
C48 H48 0.9500 . ?
C48 C47 1.372(11) . ?
C28 H28 0.9500 . ?
C36 H36 0.9500 . ?
C36 C35 1.380(11) . ?
C36 C31 1.404(11) . ?
C45 H45 0.9500 . ?
C35 H35 0.9500 . ?
C47 H47 0.9500 . ?

loop_
_geom_torsion_atom_site_label_1
_geom_torsion_atom_site_label_2
_geom_torsion_atom_site_label_3
_geom_torsion_atom_site_label_4
_geom_torsion
_geom_torsion_site_symmetry_1
_geom_torsion_site_symmetry_2
_geom_torsion_site_symmetry_3
_geom_torsion_site_symmetry_4
_geom_torsion_publ_flag
Se1 P1 C18 C19 -168.3(5) . . . . ?
Se1 P1 C18 C23 10.4(7) . . . . ?
Se1 P1 C12 C13 40.4(6) . . . . ?
Se1 P1 C12 C17 -140.4(5) . . . . ?
Se1 P1 C11 N3 -60.9(5) . . . . ?
Se3 P3 C42 N6 64.3(5) . . . . ?
Se3 P3 C49 C50 141.8(5) . . . . ?
Se3 P3 C49 C54 -41.6(6) . . . . ?
Se3 P3 C43 C44 -28.2(7) . . . . ?
Se3 P3 C43 C48 155.5(6) . . . . ?
Se2 P2 C25 C30 -67.1(6) . . . . ?
Se2 P2 C25 C26 103.4(6) . . . . ?
Se2 P2 C24 N4 -139.2(5) . . . . ?
Se2 P2 C31 C32 12.6(7) . . . . ?
Se2 P2 C31 C36 -170.7(5) . . . . ?
Se4 P4 C61 C66 -6.6(6) . . . . ?
Se4 P4 C61 C62 174.9(5) . . . . ?
Se4 P4 C67 C68 58.9(6) . . . . ?
Se4 P4 C67 C72 -112.1(5) . . . . ?
Se4 P4 C60 N8 135.1(5) . . . . ?
P3 C43 C44 C45 -177.5(7) . . . . ?
P3 C43 C48 C47 178.2(8) . . . . ?
P1 C18 C19 C20 179.8(6) . . . . ?
P1 C18 C23 C22 179.6(6) . . . . ?
P4 C61 C66 C65 -179.6(5) . . . . ?
P4 C61 C62 C63 179.8(5) . . . . ?
P2 C25 C26 C27 -169.5(6) . . . . ?
N6 C38 C37 N5 175.5(6) . . . . ?
N6 C38 C37 C55 -13.3(9) . . . . ?
N2 C6 C1 N1 171.4(6) . . . . ?
N2 C6 C1 C2 -14.2(9) . . . . ?
N7 C55 C56 N8 174.4(5) . . . . ?
N7 C55 C56 C57 -8.1(9) . . . . ?
N7 C55 C37 N5 -173.0(6) . . . . ?
N7 C55 C37 C38 15.5(9) . . . . ?
N4 C7 C6 N2 -173.9(6) . . . . ?
N4 C7 C6 C1 12.6(10) . . . . ?
N4 C7 C8 C9 176.0(6) . . . . ?
N1 C1 C2 N3 -174.3(6) . . . . ?
N1 C1 C2 C3 6.0(10) . . . . ?
C58 C57 C56 N8 -175.7(6) . . . . ?
C58 C57 C56 C55 7.0(10) . . . . ?
N3 C2 C3 C4 174.3(7) . . . . ?
C59 N7 C55 C56 3.2(9) . . . . ?
C59 N7 C55 C37 -168.8(6) . . . . ?
C59 N7 B4 F7 19.9(8) . . . . ?
C59 N7 B4 F8 -99.3(7) . . . . ?
C59 N7 B4 N6 139.7(6) . . . . ?
C59 C58 C57 C56 -0.9(10) . . . . ?
C57 C58 C59 N7 -4.3(10) . . . . ?
C63 C64 C65 C66 -0.8(12) . . . . ?
C39 C38 C37 N5 -5.4(9) . . . . ?
C39 C38 C37 C55 165.8(6) . . . . ?
C39 C40 C41 N5 -1.9(11) . . . . ?
C7 N4 C24 P2 81.6(7) . . . . ?
C7 N4 B1 F1 -158.3(6) . . . . ?
C7 N4 B1 F2 79.6(8) . . . . ?
C7 N4 B1 N1 -38.3(8) . . . . ?
C7 C6 C1 N1 -14.9(9) . . . . ?
C7 C6 C1 C2 159.5(6) . . . . ?
C55 N7 C59 C58 3.2(10) . . . . ?
C55 N7 B4 F7 -165.2(5) . . . . ?
C55 N7 B4 F8 75.6(7) . . . . ?
C55 N7 B4 N6 -45.4(7) . . . . ?
C21 C22 C23 C18 1.3(12) . . . . ?
C21 C20 C19 C18 -0.3(12) . . . . ?
C10 N2 C6 C7 -4.5(9) . . . . ?
C10 N2 C6 C1 169.3(6) . . . . ?
C10 N2 B2 F3 -18.8(9) . . . . ?
C10 N2 B2 F4 99.7(7) . . . . ?
C10 N2 B2 N3 -140.6(6) . . . . ?
C10 C9 C8 C7 0.6(10) . . . . ?
C64 C63 C62 C61 -1.2(10) . . . . ?
C38 N6 C42 P3 -89.4(6) . . . . ?
C38 N6 B4 F7 166.3(6) . . . . ?
C38 N6 B4 F8 -68.9(8) . . . . ?
C38 N6 B4 N7 48.3(8) . . . . ?
C38 C39 C40 C41 0.1(11) . . . . ?
C56 N8 C60 P4 -78.5(7) . . . . ?
C56 N8 B3 F6 -76.0(8) . . . . ?
C56 N8 B3 F5 159.6(6) . . . . ?
C56 N8 B3 N5 41.7(8) . . . . ?
C56 C55 C37 N5 15.2(9) . . . . ?
C56 C55 C37 C38 -156.3(6) . . . . ?
C69 C68 C67 P4 -172.8(6) . . . . ?
C69 C68 C67 C72 -1.5(11) . . . . ?
C50 C51 C52 C53 1.5(12) . . . . ?
C51 C50 C49 P3 177.4(5) . . . . ?
C51 C50 C49 C54 0.8(10) . . . . ?
C51 C52 C53 C54 -0.4(11) . . . . ?
C40 C39 C38 N6 -177.6(6) . . . . ?
C40 C39 C38 C37 3.4(10) . . . . ?
C41 N5 C37 C55 -167.9(6) . . . . ?
C41 N5 C37 C38 3.8(9) . . . . ?
C41 N5 B3 F6 -96.6(7) . . . . ?
C41 N5 B3 F5 22.9(9) . . . . ?
C41 N5 B3 N8 142.0(6) . . . . ?
C52 C53 C54 C49 -0.5(11) . . . . ?
C61 P4 C67 C68 -176.0(5) . . . . ?
C61 P4 C67 C72 13.0(7) . . . . ?
C61 P4 C60 N8 9.4(6) . . . . ?
C61 C66 C65 C64 0.9(11) . . . . ?
C53 C54 C49 P3 -176.4(5) . . . . ?
C53 C54 C49 C50 0.3(10) . . . . ?
C71 C72 C67 P4 170.9(5) . . . . ?
C71 C72 C67 C68 0.1(10) . . . . ?
C33 C34 C35 C36 1.3(13) . . . . ?
C33 C32 C31 P2 176.3(6) . . . . ?
C33 C32 C31 C36 -0.4(11) . . . . ?
C18 P1 C12 C13 167.2(6) . . . . ?
C18 P1 C12 C17 -13.6(7) . . . . ?
C18 P1 C11 N3 176.4(5) . . . . ?
C22 C21 C20 C19 -0.1(12) . . . . ?
C68 C69 C70 C71 -2.9(12) . . . . ?
C6 N2 C10 C9 -1.5(10) . . . . ?
C6 N2 B2 F3 166.4(6) . . . . ?
C6 N2 B2 F4 -75.1(7) . . . . ?
C6 N2 B2 N3 44.7(8) . . . . ?
C6 C7 C8 C9 -6.2(10) . . . . ?
C6 C1 C2 N3 11.5(10) . . . . ?
C6 C1 C2 C3 -168.2(6) . . . . ?
C66 C61 C62 C63 1.3(10) . . . . ?
C62 C63 C64 C65 0.9(11) . . . . ?
C62 C61 C66 C65 -1.1(10) . . . . ?
C16 C15 C14 C13 -0.6(12) . . . . ?
C16 C17 C12 P1 -178.3(6) . . . . ?
C16 C17 C12 C13 1.0(11) . . . . ?
C70 C69 C68 C67 2.9(11) . . . . ?
C70 C71 C72 C67 -0.2(11) . . . . ?
C72 C71 C70 C69 1.5(12) . . . . ?
C14 C13 C12 P1 178.6(6) . . . . ?
C14 C13 C12 C17 -0.6(11) . . . . ?
C14 C15 C16 C17 1.0(12) . . . . ?
C20 C21 C22 C23 -0.4(12) . . . . ?
C37 N5 C41 C40 -0.1(10) . . . . ?
C37 N5 B3 F6 81.2(7) . . . . ?
C37 N5 B3 F5 -159.3(6) . . . . ?
C37 N5 B3 N8 -40.2(8) . . . . ?
C37 C55 C56 N8 -14.1(9) . . . . ?
C37 C55 C56 C57 163.4(6) . . . . ?
C5 N1 C1 C6 171.2(6) . . . . ?
C5 N1 C1 C2 -3.3(10) . . . . ?
C5 N1 B1 F1 -26.2(9) . . . . ?
C5 N1 B1 F2 93.0(7) . . . . ?
C5 N1 B1 N4 -146.6(6) . . . . ?
C5 C4 C3 C2 3.4(11) . . . . ?
C12 P1 C18 C19 65.0(7) . . . . ?
C12 P1 C18 C23 -116.4(6) . . . . ?
C12 P1 C11 N3 63.2(5) . . . . ?
C12 C13 C14 C15 0.5(12) . . . . ?
C12 C17 C16 C15 -1.2(12) . . . . ?
C1 N1 C5 C4 0.3(10) . . . . ?
C1 N1 B1 F1 156.3(6) . . . . ?
C1 N1 B1 F2 -84.5(8) . . . . ?
C1 N1 B1 N4 35.9(8) . . . . ?
C1 C2 C3 C4 -6.0(10) . . . . ?
C8 C9 C10 N2 3.4(10) . . . . ?
C8 C7 C6 N2 8.1(9) . . . . ?
C8 C7 C6 C1 -165.3(6) . . . . ?
C30 C25 C26 C27 1.0(11) . . . . ?
C30 C29 C28 C27 -0.3(12) . . . . ?
C42 P3 C49 C50 -92.4(6) . . . . ?
C42 P3 C49 C54 84.2(6) . . . . ?
C42 P3 C43 C44 -153.3(6) . . . . ?
C42 P3 C43 C48 30.3(7) . . . . ?
C42 N6 C38 C39 -3.2(10) . . . . ?
C42 N6 C38 C37 175.8(6) . . . . ?
C42 N6 B4 F7 -31.4(8) . . . . ?
C42 N6 B4 F8 93.4(7) . . . . ?
C42 N6 B4 N7 -149.5(5) . . . . ?
C19 C18 C23 C22 -1.7(11) . . . . ?
C2 N3 C11 P1 90.0(7) . . . . ?
C2 N3 B2 F3 -168.3(6) . . . . ?
C2 N3 B2 F4 68.4(8) . . . . ?
C2 N3 B2 N2 -47.6(8) . . . . ?
C67 P4 C61 C66 -129.0(6) . . . . ?
C67 P4 C61 C62 52.5(6) . . . . ?
C67 P4 C60 N8 -104.6(6) . . . . ?
C25 P2 C24 N4 99.6(6) . . . . ?
C25 P2 C31 C32 136.5(6) . . . . ?
C25 P2 C31 C36 -46.8(7) . . . . ?
C25 C30 C29 C28 0.7(11) . . . . ?
C25 C26 C27 C28 -0.5(12) . . . . ?
C3 C4 C5 N1 -0.4(11) . . . . ?
C49 P3 C42 N6 -60.8(5) . . . . ?
C49 P3 C43 C44 97.5(6) . . . . ?
C49 P3 C43 C48 -78.9(7) . . . . ?
C49 C50 C51 C52 -1.7(11) . . . . ?
C60 P4 C61 C66 116.8(6) . . . . ?
C60 P4 C61 C62 -61.7(6) . . . . ?
C60 P4 C67 C68 -61.7(6) . . . . ?
C60 P4 C67 C72 127.2(6) . . . . ?
C60 N8 C56 C57 -4.5(9) . . . . ?
C60 N8 C56 C55 172.8(6) . . . . ?
C60 N8 B3 F6 93.4(7) . . . . ?
C60 N8 B3 F5 -31.0(9) . . . . ?
C60 N8 B3 N5 -149.0(6) . . . . ?
C26 C27 C28 C29 0.2(13) . . . . ?
C34 C33 C32 C31 1.7(12) . . . . ?
C43 P3 C42 N6 -173.0(5) . . . . ?
C43 P3 C49 C50 17.7(7) . . . . ?
C43 P3 C49 C54 -165.7(5) . . . . ?
C43 C44 C45 C46 -1.3(15) . . . . ?
C43 C48 C47 C46 -0.4(16) . . . . ?
C29 C30 C25 P2 169.8(6) . . . . ?
C29 C30 C25 C26 -1.1(11) . . . . ?
C24 P2 C25 C30 53.7(6) . . . . ?
C24 P2 C25 C26 -135.8(6) . . . . ?
C24 P2 C31 C32 -109.1(6) . . . . ?
C24 P2 C31 C36 67.7(7) . . . . ?
C24 N4 C7 C6 -175.2(6) . . . . ?
C24 N4 C7 C8 2.6(10) . . . . ?
C24 N4 B1 F1 33.7(9) . . . . ?
C24 N4 B1 F2 -88.4(8) . . . . ?
C24 N4 B1 N1 153.6(6) . . . . ?
C23 C18 C19 C20 1.2(11) . . . . ?
C32 C33 C34 C35 -2.2(12) . . . . ?
C44 C43 C48 C47 1.7(13) . . . . ?
C11 P1 C18 C19 -46.2(7) . . . . ?
C11 P1 C18 C23 132.4(6) . . . . ?
C11 P1 C12 C13 -83.0(6) . . . . ?
C11 P1 C12 C17 96.2(6) . . . . ?
C11 N3 C2 C1 -172.8(6) . . . . ?
C11 N3 C2 C3 6.8(10) . . . . ?
C11 N3 B2 F3 26.5(9) . . . . ?
C11 N3 B2 F4 -96.8(7) . . . . ?
C11 N3 B2 N2 147.3(6) . . . . ?
C48 C43 C44 C45 -0.9(13) . . . . ?
B3 N5 C41 C40 177.7(7) . . . . ?
B3 N5 C37 C55 14.3(8) . . . . ?
B3 N5 C37 C38 -174.0(6) . . . . ?
B3 N8 C56 C57 164.9(6) . . . . ?
B3 N8 C56 C55 -17.8(9) . . . . ?
B3 N8 C60 P4 112.1(6) . . . . ?
C45 C46 C47 C48 -1.8(17) . . . . ?
C35 C36 C31 P2 -177.2(6) . . . . ?
C35 C36 C31 C32 -0.5(12) . . . . ?
C31 P2 C25 C30 166.1(6) . . . . ?
C31 P2 C25 C26 -23.3(7) . . . . ?
C31 P2 C24 N4 -14.2(6) . . . . ?
C31 C36 C35 C34 0.1(12) . . . . ?
C47 C46 C45 C44 2.7(16) . . . . ?
B4 N6 C38 C39 158.8(7) . . . . ?
B4 N6 C38 C37 -22.1(9) . . . . ?
B4 N6 C42 P3 108.7(6) . . . . ?
B4 N7 C59 C58 177.9(6) . . . . ?
B4 N7 C55 C56 -171.7(6) . . . . ?
B4 N7 C55 C37 16.3(8) . . . . ?
B1 N4 C7 C6 16.6(9) . . . . ?
B1 N4 C7 C8 -165.6(7) . . . . ?
B1 N4 C24 P2 -110.4(6) . . . . ?
B1 N1 C5 C4 -177.1(7) . . . . ?
B1 N1 C1 C6 -11.4(9) . . . . ?
B1 N1 C1 C2 174.1(6) . . . . ?
B2 N2 C10 C9 -176.0(6) . . . . ?
B2 N2 C6 C7 170.2(6) . . . . ?
B2 N2 C6 C1 -16.0(8) . . . . ?
B2 N3 C2 C1 22.4(9) . . . . ?
B2 N3 C2 C3 -157.9(7) . . . . ?
B2 N3 C11 P1 -105.6(7) . . . . ?

loop_
_twin_individual_id
_twin_individual_mass_fraction_refined
1 0.271(9)
2 0.729(9)
